data_2004955
loop_
_publ_author_name
'Pell, M. A.'
'Mironov, Y. V.'
'Ibers, J. A.'

_publ_section_title
;
 PdTe~2~
;
_journal_issue 6
_journal_name_full 'Acta Crystallographica Section C'
_journal_page_first 1331
_journal_page_last 1332
_journal_paper_doi 10.1107/S0108270195016246
_journal_volume 52
_journal_year 1996
_chemical_formula_sum 'Pd Te2'
_chemical_formula_weight 361.62
_space_group_IT_number 164
_symmetry_cell_setting trigonal
_symmetry_space_group_name_Hall '-P 3 2"'
_symmetry_space_group_name_H-M 'P -3 m 1'
_atom_type_scat_source
;
International Tables for Crystallography (1992, Vol. C, Tables 4.2.6.8 and
6.1.1.4)
;
_cell_angle_alpha 90.00
_cell_angle_beta 90.00
_cell_angle_gamma 120.00
_cell_formula_units_Z 1
_cell_length_a 4.024(3)
_cell_length_b 4.024(3)
_cell_length_c 5.113(4)
_cell_measurement_reflns_used 24
_cell_measurement_temperature 113(2)
_cell_measurement_theta_max 33
_cell_measurement_theta_min 28
_cell_volume 71.70(9)
_computing_cell_refinement 'local program'
_computing_data_collection 'local program'
_computing_data_reduction 'local program'
_computing_molecular_graphics 'SHELXTL/PC (Sheldrick 1994)'
_computing_publication_material SHELXTL/PC
_computing_structure_refinement 'SHELXL93 (Sheldrick, 1993)'
_computing_structure_solution 'SHELXS (Sheldrick, 1995)'
_diffrn_measurement_device Picker
_diffrn_measurement_method \q-2\q
_diffrn_radiation_type 'Mo K\a'
_diffrn_radiation_wavelength 0.7107
_diffrn_reflns_av_R_equivalents 0.0664
_diffrn_reflns_limit_h_max 5
_diffrn_reflns_limit_h_min -6
_diffrn_reflns_limit_k_max 6
_diffrn_reflns_limit_k_min -6
_diffrn_reflns_limit_l_max 8
_diffrn_reflns_limit_l_min -8
_diffrn_reflns_number 1130
_diffrn_reflns_theta_max 35.08
_diffrn_standards_decay_% 0
_diffrn_standards_interval_time 'every 100 reflections'
_diffrn_standards_number 6
_exptl_absorpt_coefficient_mu 26.053
_exptl_absorpt_correction_T_max 0.737
_exptl_absorpt_correction_T_min 0.131
_exptl_absorpt_correction_type analytical
_exptl_crystal_colour black
_exptl_crystal_density_diffrn 8.374
_exptl_crystal_density_method none
_exptl_crystal_description plate
_exptl_crystal_size_max 0.212
_exptl_crystal_size_mid 0.171
_exptl_crystal_size_min 0.012
_refine_diff_density_max 5.43
_refine_diff_density_min -2.11
_refine_ls_extinction_coef 0.29(3)
_refine_ls_extinction_method 'SHELXL93 (Sheldrick, 1993)'
_refine_ls_goodness_of_fit_obs 1.325
_refine_ls_number_parameters 7
_refine_ls_number_reflns 148
_refine_ls_R_factor_obs 0.0262
_refine_ls_shift/esd_max 0.000
_refine_ls_structure_factor_coef Fsqd
_refine_ls_weighting_details 'w = 1/[\s^2^(F~o~^2^) + (0.0400F~o~^2^)^2^]'
_refine_ls_weighting_scheme calc
_refine_ls_wR_factor_obs 0.0648
_reflns_number_observed 146
_reflns_number_total 148
_reflns_observed_criterion I>2sigma(I)
_cod_data_source_file br1127.cif
_cod_data_source_block global
_cod_depositor_comments
;
The following automatic conversions were performed:

'_refine_ls_weighting_scheme' value ' calc
w = 1/[\s^2^(F~o~^2^) + (0.0400F~o~^2^)^2^]' was changed to 'calc'.
New tag '_refine_ls_weighting_details' was created. The value of the
new tag was set to 'w = 1/[\s^2^(F~o~^2^) + (0.0400F~o~^2^)^2^]'.

Automatic conversion script
Id: cif_fix_values 3143 2015-03-26 13:38:13Z robertas 
;
_cod_original_cell_volume 71.70(2)
_cod_database_code 2004955

loop_
_symmetry_equiv_pos_as_xyz
'x, y, z'
'-y, x-y, z'
'-x+y, -x, z'
'y, x, -z'
'x-y, -y, -z'
'-x, -x+y, -z'
'-x, -y, -z'
'y, -x+y, -z'
'x-y, x, -z'
'-y, -x, z'
'-x+y, y, z'
'x, x-y, z'

loop_
_atom_site_aniso_label
_atom_site_aniso_U_11
_atom_site_aniso_U_22
_atom_site_aniso_U_33
_atom_site_aniso_U_12
_atom_site_aniso_U_13
_atom_site_aniso_U_23
Pd1 0.0057(3) 0.0057(3) 0.0074(4) 0.00284(15) 0.000 0.000
Te1 0.0062(3) 0.0062(3) 0.0079(3) 0.00309(14) 0.000 0.000

loop_
_atom_site_label
_atom_site_occupancy
_atom_site_fract_x
_atom_site_fract_y
_atom_site_fract_z
_atom_site_U_iso_or_equiv
_atom_site_thermal_displace_type
_atom_site_calc_flag
_atom_site_type_symbol
Pd1 1 0.0 0.0 0.0 0.0063(3) Uani d Pd
Te1 1 0.3333 0.6667 0.26628(8) 0.0068(3) Uani d Te

loop_
_geom_angle_atom_site_label_1
_geom_angle_atom_site_label_2
_geom_angle_atom_site_label_3
_geom_angle_site_symmetry_1
_geom_angle_site_symmetry_3
_geom_angle
_geom_angle_publ_flag
Te1 Pd1 Te1 7_565 1_545 180.0 no
Te1 Pd1 Te1 7_565 7 96.69(4) no
Te1 Pd1 Te1 1_545 7 83.31(4) no
Te1 Pd1 Te1 7_565 . 83.31(4) no
Te1 Pd1 Te1 1_545 . 96.69(4) no
Te1 Pd1 Te1 7 . 180.0 no
Te1 Pd1 Te1 7_565 1_445 83.31(4) no
Te1 Pd1 Te1 1_545 1_445 96.69(4) no
Te1 Pd1 Te1 7 1_445 83.306(13) no
Te1 Pd1 Te1 . 1_445 96.69(4) yes
Te1 Pd1 Te1 7_565 7_665 96.69(4) no
Te1 Pd1 Te1 1_545 7_665 83.31(4) no
Te1 Pd1 Te1 7 7_665 96.69(4) no
Te1 Pd1 Te1 . 7_665 83.31(4) no
Te1 Pd1 Te1 1_445 7_665 180.0 no
Pd1 Te1 Pd1 1_565 . 96.69(4) no
Pd1 Te1 Pd1 1_565 1_665 96.69(4) no
Pd1 Te1 Pd1 . 1_665 96.69(4) no

loop_
_geom_bond_atom_site_label_1
_geom_bond_atom_site_label_2
_geom_bond_site_symmetry_2
_geom_bond_distance
_geom_bond_publ_flag
Pd1 Te1 7_565 2.693(2) no
Pd1 Te1 1_545 2.693(2) no
Pd1 Te1 7 2.693(2) no
Pd1 Te1 . 2.693(2) yes
Pd1 Te1 1_445 2.693(2) no
Pd1 Te1 7_665 2.693(2) no
Te1 Pd1 1_565 2.693(2) no
Te1 Pd1 1_665 2.693(2) no
